data_7714555
loop_
_publ_author_name
'Letheux, Geoffrey'
'Ganesan, Parameshwari'
'Veillon, Fabien'
'Varignon, Julien'
'Perez, Olivier'
'Cardin, Julien'
'Labb&#xe9;, Christophe'
'Rogez, Guillaume'
'Ligeour, Mathilde'
'Jaffr&#xe8;s, Paul-Alain'
'Rueff, Jean-Michel'

_publ_section_title
;
 A new series of magnetic and luminescent layered hybrid materials
 obtained from thianthrene phosphonic acid:
 M(H<sub>2</sub>O)PO<sub>3</sub>-S<sub>2</sub>C<sub>12</sub>H<sub>7</sub>
 (M = Cu, Zn) and
 M(H<sub>2</sub>O)<sub>2</sub>(PO<sub>2</sub>OH-S<sub>2</sub>C<sub>12</sub>H<sub>7</sub>)<sub>2</sub>
 (M = Mn, Co).
;
_journal_name_full 'Dalton transactions (Cambridge, England : 2003)'
_journal_paper_doi 10.1039/d3dt03153e
_journal_year 2023
_chemical_formula_moiety 'C12 H9 O3 P S2'
_chemical_formula_sum 'C12 H9 O3 P S2'
_chemical_formula_weight 296.28
_space_group_crystal_system orthorhombic
_space_group_IT_number 19
_space_group_name_Hall 'P 2ac 2ab'
_space_group_name_H-M_alt 'P 21 21 21'
_atom_sites_solution_hydrogens geom
_atom_sites_solution_primary dual
_audit_creation_date 2020-06-10
_audit_creation_method
;
Olex2 1.2-ac4
(compiled 2018.05.17 svn.r3504 for Rigaku Oxford Diffraction, GUI svn.r5492)
;
_audit_update_record
;
2023-09-21 deposited with the CCDC.	2023-11-15 downloaded from the CCDC.
;
_cell_angle_alpha 90
_cell_angle_beta 90
_cell_angle_gamma 90
_cell_formula_units_Z 4
_cell_length_a 4.80963(5)
_cell_length_b 10.61773(11)
_cell_length_c 24.0170(2)
_cell_measurement_reflns_used 14093
_cell_measurement_temperature 292.85(10)
_cell_measurement_theta_max 75.5300
_cell_measurement_theta_min 3.6500
_cell_volume 1226.48(2)
_computing_cell_refinement 'CrysAlisPro 1.171.40.23a (Rigaku OD, 2018)'
_computing_data_collection 'CrysAlisPro 1.171.40.23a (Rigaku OD, 2018)'
_computing_data_reduction 'CrysAlisPro 1.171.40.23a (Rigaku OD, 2018)'
_computing_molecular_graphics 'Olex2 (Dolomanov et al., 2009)'
_computing_publication_material 'Olex2 (Dolomanov et al., 2009)'
_computing_structure_refinement 'ShelXL (Sheldrick, 2015)'
_computing_structure_solution 'ShelXT (Sheldrick, 2015)'
_diffrn_ambient_environment air
_diffrn_ambient_temperature 292.85(10)
_diffrn_detector 'CCD plate'
_diffrn_detector_type 'Eiger 1M'
_diffrn_measured_fraction_theta_full 1.000
_diffrn_measured_fraction_theta_max 0.997
_diffrn_measurement_details
;
List of Runs (angles in degrees, time in seconds):

  # Type    Start    End  Width  t~exp~   \w     \q     \k     \f   Frames
#--------------------------------------------------------------------------
  1  \w     29.00 117.00   0.50    0.50    --   43.75  38.00 -30.00  176
  2  \w    100.00 171.00   0.50    2.00    --  110.00  85.00  -4.00  142
  3  \w     97.00 171.00   0.50    2.00    --  110.00  45.00 150.00  148
  4  \w     97.00 171.00   0.50    2.00    --  110.00  45.00  60.00  148
  5  \w     97.00 171.00   0.50    2.00    --  110.00  45.00 120.00  148
  6  \w     90.00 161.00   0.50    2.00    --  110.00  30.00  30.00  142
  7  \w     89.00 171.00   0.50    2.00    --  110.00  61.00 -60.00  164
  8  \w     97.00 171.00   0.50    2.00    --  110.00  45.00-180.00  148
  9  \w     90.00 171.00   0.50    2.00    --  110.00  30.00 -60.00  162
 10  \w     90.00 171.00   0.50    2.00    --  110.00  30.00   0.00  162
 11  \w     90.00 171.00   0.50    2.00    --  110.00  30.00-120.00  162
 12  \w     76.00 171.00   0.50    2.00    --  110.00  15.00 120.00  190
 13  \w     43.00 142.00   0.50    2.00    --  110.00 -85.00-123.00  198
 14  \w     34.00 129.00   0.50    2.00    --  110.00 -30.00 -60.00  190
 15  \w     46.00 139.00   0.50    2.00    --  110.00 -77.00-150.00  186
 16  \w     44.00 130.00   0.50    2.00    --  110.00 -61.00   0.00  172
 17  \w     38.00 106.00   0.50    2.00    --  110.00 -94.00  30.00  136
 18  \w     39.00 112.00   0.50    2.00    --  110.00-125.00 -30.00  146
 19  \w     38.00 123.00   0.50    2.00    --  110.00 -45.00  90.00  170
 20  \w     34.00 129.00   0.50    2.00    --  110.00 -30.00 150.00  190
 21  \w     39.00 112.00   0.50    2.00    --  110.00-125.00  60.00  146
 22  \w     38.00 106.00   0.50    2.00    --  110.00 -94.00-150.00  136
 23  \w     26.00 111.00   0.50    0.50    --   43.75  57.00-150.00  170
 24  \w     15.00 108.00   0.50    0.50    --   43.75  77.00  30.00  186
 25  \w     26.00 111.00   0.50    0.50    --   43.75  57.00  90.00  170
 26  \w     15.00 108.00   0.50    0.50    --   43.75  77.00   0.00  186
 27  \w     15.00 108.00   0.50    0.50    --   43.75  77.00 150.00  186
 28  \w     15.00 108.00   0.50    0.50    --   43.75  77.00  60.00  186
 29  \w     15.00 108.00   0.50    0.50    --   43.75  77.00 -90.00  186
 30  \w     15.00 108.00   0.50    0.50    --   43.75  77.00-150.00  186
 31  \w     15.00 108.00   0.50    0.50    --   43.75  77.00 -60.00  186
 32  \w     15.00 108.00   0.50    0.50    --   43.75  77.00 120.00  186
 33  \w    -21.00  31.00   0.50    0.50    --   -0.75 -85.00-123.00  104
 34  \w    -13.00  36.00   0.50    0.50    --   -0.75 -94.00-180.00   98
 35  \w    -21.00  76.00   0.50    0.50    --   43.75 -85.00-123.00  194
 36  \w     -2.00  83.00   0.50    0.50    --   43.75 -99.00  30.00  170
 37  \w     -2.00  83.00   0.50    0.50    --   43.75 -99.00  90.00  170
 38  \w    -21.00  72.00   0.50    0.50    --   43.75 -77.00 120.00  186
 39  \w    -33.00  43.00   0.50    0.50    --   -0.75  85.00  -4.00  152
 40  \w    -34.00  68.00   0.50    0.50    --   43.75 -19.00-150.00  204
;
_diffrn_measurement_device 'four-circle diffractometer'
_diffrn_measurement_device_type 'XtaLAB Synergy, Dualflex, Eiger 1M'
_diffrn_measurement_method '\w scans'
_diffrn_orient_matrix_type 'CrysAlisPro convention (1999,Acta A55,543-557)'
_diffrn_orient_matrix_UB_11 0.1349580000
_diffrn_orient_matrix_UB_12 -0.0567940000
_diffrn_orient_matrix_UB_13 -0.0524685000
_diffrn_orient_matrix_UB_21 -0.0937583000
_diffrn_orient_matrix_UB_22 0.1153528000
_diffrn_orient_matrix_UB_23 -0.0340747000
_diffrn_orient_matrix_UB_31 0.2749518000
_diffrn_orient_matrix_UB_32 0.0672567000
_diffrn_orient_matrix_UB_33 0.0141300000
_diffrn_radiation_monochromator mirror
_diffrn_radiation_probe x-ray
_diffrn_radiation_type CuK\a
_diffrn_radiation_wavelength 1.54184
_diffrn_reflns_av_R_equivalents 0.0359
_diffrn_reflns_av_unetI/netI 0.0148
_diffrn_reflns_Laue_measured_fraction_full 1.000
_diffrn_reflns_Laue_measured_fraction_max 0.997
_diffrn_reflns_limit_h_max 6
_diffrn_reflns_limit_h_min -5
_diffrn_reflns_limit_k_max 13
_diffrn_reflns_limit_k_min -13
_diffrn_reflns_limit_l_max 30
_diffrn_reflns_limit_l_min -30
_diffrn_reflns_number 23440
_diffrn_reflns_point_group_measured_fraction_full 1.000
_diffrn_reflns_point_group_measured_fraction_max 0.993
_diffrn_reflns_theta_full 67.684
_diffrn_reflns_theta_max 75.890
_diffrn_reflns_theta_min 3.681
_diffrn_source 'micro-focus sealed X-ray tube'
_diffrn_source_type 'PhotonJet (Cu) X-ray Source'
_exptl_absorpt_coefficient_mu 5.158
_exptl_absorpt_correction_T_max 1.000
_exptl_absorpt_correction_T_min 0.536
_exptl_absorpt_correction_type gaussian
_exptl_absorpt_process_details
;
CrysAlisPro 1.171.40.23a (Rigaku Oxford Diffraction, 2018)
Numerical absorption correction based on gaussian integration over
			a multifaceted crystal model
Empirical absorption correction using spherical harmonics,
 implemented in SCALE3 ABSPACK scaling algorithm.
;
_exptl_crystal_colour 'clear light colourless'
_exptl_crystal_colour_lustre clear
_exptl_crystal_colour_modifier light
_exptl_crystal_colour_primary colourless
_exptl_crystal_density_diffrn 1.605
_exptl_crystal_description plate
_exptl_crystal_F_000 608
_exptl_crystal_size_max 0.143
_exptl_crystal_size_mid 0.043
_exptl_crystal_size_min 0.027
_refine_diff_density_max 0.235
_refine_diff_density_min -0.184
_refine_diff_density_rms 0.037
_refine_ls_abs_structure_details
;
 Flack x determined using 984 quotients [(I+)-(I-)]/[(I+)+(I-)]
 (Parsons, Flack and Wagner, Acta Cryst. B69 (2013) 249-259).
;
_refine_ls_abs_structure_Flack -0.008(6)
_refine_ls_extinction_coef 0.0005(2)
_refine_ls_extinction_expression Fc^*^=kFc[1+0.001xFc^2^\l^3^/sin(2\q)]^-1/4^
_refine_ls_extinction_method 'SHELXL-2016/4 (Sheldrick 2016)'
_refine_ls_goodness_of_fit_ref 1.047
_refine_ls_hydrogen_treatment constr
_refine_ls_matrix_type full
_refine_ls_number_parameters 166
_refine_ls_number_reflns 2533
_refine_ls_number_restraints 0
_refine_ls_restrained_S_all 1.047
_refine_ls_R_factor_all 0.0244
_refine_ls_R_factor_gt 0.0240
_refine_ls_shift/su_max 0.001
_refine_ls_shift/su_mean 0.000
_refine_ls_structure_factor_coef Fsqd
_refine_ls_weighting_details 'w=1/[\s^2^(Fo^2^)+(0.0370P)^2^+0.3325P] where P=(Fo^2^+2Fc^2^)/3'
_refine_ls_weighting_scheme calc
_refine_ls_wR_factor_gt 0.0658
_refine_ls_wR_factor_ref 0.0660
_reflns_Friedel_coverage 0.666
_reflns_Friedel_fraction_full 1.000
_reflns_Friedel_fraction_max 0.988
_reflns_number_gt 2476
_reflns_number_total 2533
_reflns_threshold_expression 'I > 2\s(I)'
_cod_data_source_file d3dt03153e2.cif
_cod_data_source_block paj719a-1
_cod_database_code 7714555
_shelx_shelxl_version_number 2016/4
_chemical_oxdiff_formula 'C12 H9 O3 P S2 '
_shelx_space_group_comment
;
The symmetry employed for this shelxl refinement is uniquely defined
by the following loop, which should always be used as a source of
symmetry information in preference to the above space-group names.
They are only intended as comments.
;
_diffrn_oxdiff_ac4_digest_frames
;
01b1b344d8eb41fa769700420691ce998506668a610
;
_reflns_odcompleteness_completeness 99.93
_reflns_odcompleteness_iscentric 1
_reflns_odcompleteness_theta 66.97
_olex2_refinement_description
;
1. Fixed Uiso
 At 1.2 times of:
  All C(H) groups
 At 1.5 times of:
  All O(H) groups
2.a Aromatic/amide H refined with riding coordinates:
 C14(H14), C12(H12), C11(H11), C7(H7), C4(H4), C6(H6), C5(H5)
2.b Idealised tetrahedral OH refined as rotating group:
 O16(H16), O18(H18)
;
_olex2_submission_special_instructions 'No special instructions were received'
_oxdiff_exptl_absorpt_empirical_details
;
Empirical correction (ABSPACK) includes:
- Absorption correction using spherical harmonics
- Frame scaling
;
_oxdiff_exptl_absorpt_empirical_full_max 1.313
_oxdiff_exptl_absorpt_empirical_full_min 0.833

loop_
_space_group_symop_operation_xyz
'x, y, z'
'-x+1/2, -y, z+1/2'
'-x, y+1/2, -z+1/2'
'x+1/2, -y+1/2, -z'

loop_
_atom_site_label
_atom_site_type_symbol
_atom_site_fract_x
_atom_site_fract_y
_atom_site_fract_z
_atom_site_U_iso_or_equiv
_atom_site_adp_type
_atom_site_occupancy
_atom_site_site_symmetry_order
_atom_site_calc_flag
_atom_site_refinement_flags_posn
_atom_site_refinement_flags_adp
_atom_site_refinement_flags_occupancy
_atom_site_disorder_assembly
_atom_site_disorder_group
P15 P 0.77328(11) 0.30109(6) 0.07869(2) 0.03291(15) Uani 1 1 d . . . . .
S9 S 0.43582(13) 0.31682(9) 0.29596(2) 0.0516(2) Uani 1 1 d . . . . .
S2 S 0.8637(2) 0.08743(6) 0.32346(3) 0.0526(2) Uani 1 1 d . . . . .
O16 O 0.5591(4) 0.41033(17) 0.07530(8) 0.0410(4) Uani 1 1 d . . . . .
H16 H 0.401947 0.381124 0.072323 0.062 Uiso 1 1 calc GR . . . .
O17 O 1.0422(4) 0.3425(2) 0.05369(7) 0.0440(4) Uani 1 1 d . . . . .
O18 O 0.6494(4) 0.18196(18) 0.05062(7) 0.0472(4) Uani 1 1 d . . . . .
H18 H 0.642205 0.192635 0.016839 0.071 Uiso 1 1 calc GR . . . .
C14 C 0.6514(5) 0.3050(2) 0.19163(9) 0.0364(5) Uani 1 1 d . . . . .
H14 H 0.534248 0.372556 0.184121 0.044 Uiso 1 1 calc R . . . .
C10 C 0.6676(5) 0.2565(2) 0.24538(10) 0.0369(5) Uani 1 1 d . . . . .
C13 C 0.8094(5) 0.2528(2) 0.14937(9) 0.0345(5) Uani 1 1 d . . . . .
C3 C 0.8271(6) 0.2193(2) 0.36798(9) 0.0413(6) Uani 1 1 d . . . . .
C1 C 0.8492(6) 0.1582(2) 0.25698(9) 0.0385(5) Uani 1 1 d . . . . .
C12 C 0.9963(6) 0.1563(3) 0.16143(10) 0.0445(6) Uani 1 1 d . . . . .
H12 H 1.106899 0.122890 0.133328 0.053 Uiso 1 1 calc R . . . .
C8 C 0.6421(5) 0.3153(3) 0.35675(9) 0.0402(5) Uani 1 1 d . . . . .
C11 C 1.0176(7) 0.1101(3) 0.21524(11) 0.0472(6) Uani 1 1 d . . . . .
H11 H 1.145018 0.046849 0.223346 0.057 Uiso 1 1 calc R . . . .
C7 C 0.6068(6) 0.4126(3) 0.39481(10) 0.0468(6) Uani 1 1 d . . . . .
H7 H 0.481838 0.477302 0.387379 0.056 Uiso 1 1 calc R . . . .
C4 C 0.9878(7) 0.2227(3) 0.41651(11) 0.0509(7) Uani 1 1 d . . . . .
H4 H 1.118853 0.160193 0.423420 0.061 Uiso 1 1 calc R . . . .
C6 C 0.7584(7) 0.4129(3) 0.44375(11) 0.0522(7) Uani 1 1 d . . . . .
H6 H 0.730353 0.476502 0.469804 0.063 Uiso 1 1 calc R . . . .
C5 C 0.9501(7) 0.3199(3) 0.45411(11) 0.0572(8) Uani 1 1 d . . . . .
H5 H 1.055130 0.322228 0.486604 0.069 Uiso 1 1 calc R . . . .

loop_
_atom_site_aniso_label
_atom_site_aniso_U_11
_atom_site_aniso_U_22
_atom_site_aniso_U_33
_atom_site_aniso_U_23
_atom_site_aniso_U_13
_atom_site_aniso_U_12
P15 0.0266(3) 0.0465(3) 0.0256(3) -0.0014(2) -0.00021(19) 0.0003(2)
S9 0.0353(3) 0.0877(5) 0.0318(3) -0.0071(3) 0.0029(2) 0.0071(4)
S2 0.0850(5) 0.0373(3) 0.0356(3) 0.0056(2) 0.0011(3) -0.0038(3)
O16 0.0307(8) 0.0496(9) 0.0428(8) 0.0023(8) -0.0009(7) 0.0029(7)
O17 0.0291(8) 0.0711(12) 0.0317(8) -0.0004(8) 0.0042(7) -0.0012(8)
O18 0.0582(11) 0.0513(10) 0.0322(8) -0.0027(8) -0.0085(8) -0.0069(10)
C14 0.0309(10) 0.0476(12) 0.0305(10) -0.0002(10) -0.0010(9) 0.0020(11)
C10 0.0335(12) 0.0478(12) 0.0293(10) -0.0041(9) 0.0009(9) -0.0054(10)
C13 0.0319(12) 0.0439(12) 0.0278(10) -0.0024(9) -0.0018(9) -0.0006(10)
C3 0.0510(15) 0.0444(13) 0.0285(10) 0.0037(9) 0.0037(10) -0.0093(11)
C1 0.0467(13) 0.0374(11) 0.0314(11) -0.0007(9) -0.0018(10) -0.0055(10)
C12 0.0479(14) 0.0519(15) 0.0336(11) -0.0070(10) 0.0027(11) 0.0107(12)
C8 0.0404(12) 0.0531(13) 0.0272(10) 0.0020(10) 0.0049(9) -0.0103(12)
C11 0.0578(17) 0.0448(14) 0.0390(12) -0.0030(11) -0.0052(12) 0.0132(13)
C7 0.0539(16) 0.0510(14) 0.0357(11) 0.0010(11) 0.0093(11) -0.0004(13)
C4 0.0563(16) 0.0615(17) 0.0348(12) 0.0069(12) -0.0011(12) 0.0013(13)
C6 0.0680(19) 0.0538(15) 0.0350(12) -0.0051(11) 0.0050(13) -0.0106(15)
C5 0.0656(18) 0.075(2) 0.0310(12) -0.0007(13) -0.0056(12) -0.0078(17)

loop_
_atom_type_symbol
_atom_type_description
_atom_type_scat_dispersion_real
_atom_type_scat_dispersion_imag
_atom_type_scat_source
C C 0.0181 0.0091 'International Tables Vol C Tables 4.2.6.8 and 6.1.1.4'
H H 0.0000 0.0000 'International Tables Vol C Tables 4.2.6.8 and 6.1.1.4'
O O 0.0492 0.0322 'International Tables Vol C Tables 4.2.6.8 and 6.1.1.4'
P P 0.2955 0.4335 'International Tables Vol C Tables 4.2.6.8 and 6.1.1.4'
S S 0.3331 0.5567 'International Tables Vol C Tables 4.2.6.8 and 6.1.1.4'

loop_
_exptl_crystal_face_index_h
_exptl_crystal_face_index_k
_exptl_crystal_face_index_l
_exptl_crystal_face_perp_dist
0 0 1 0.0121
0 0 -1 0.0177
-1 -1 -2 0.0652
1 1 2 0.0468
0 1 -1 0.0164
0 -1 1 0.0107
0 1 0 0.0183
-1 1 -1 0.0603

loop_
_geom_angle_atom_site_label_1
_geom_angle_atom_site_label_2
_geom_angle_atom_site_label_3
_geom_angle
_geom_angle_site_symmetry_1
_geom_angle_site_symmetry_3
_geom_angle_publ_flag
O16 P15 C13 109.22(11) . . ?
O17 P15 O16 109.49(11) . . ?
O17 P15 O18 113.46(11) . . ?
O17 P15 C13 112.57(11) . . ?
O18 P15 O16 109.34(11) . . ?
O18 P15 C13 102.53(10) . . ?
C8 S9 C10 102.15(12) . . ?
C1 S2 C3 101.86(11) . . ?
P15 O16 H16 109.5 . . ?
P15 O18 H18 109.5 . . ?
C10 C14 H14 119.9 . . ?
C13 C14 H14 119.9 . . ?
C13 C14 C10 120.1(2) . . ?
C14 C10 S9 117.89(19) . . ?
C1 C10 S9 122.05(18) . . ?
C1 C10 C14 119.9(2) . . ?
C14 C13 P15 122.04(19) . . ?
C14 C13 C12 119.7(2) . . ?
C12 C13 P15 118.18(18) . . ?
C8 C3 S2 122.03(19) . . ?
C8 C3 C4 120.0(2) . . ?
C4 C3 S2 118.0(2) . . ?
C10 C1 S2 121.73(18) . . ?
C11 C1 S2 118.28(19) . . ?
C11 C1 C10 119.9(2) . . ?
C13 C12 H12 119.9 . . ?
C11 C12 C13 120.1(2) . . ?
C11 C12 H12 119.9 . . ?
C3 C8 S9 122.08(19) . . ?
C3 C8 C7 120.0(2) . . ?
C7 C8 S9 117.9(2) . . ?
C1 C11 H11 120.0 . . ?
C12 C11 C1 120.0(2) . . ?
C12 C11 H11 120.0 . . ?
C8 C7 H7 120.1 . . ?
C6 C7 C8 119.8(3) . . ?
C6 C7 H7 120.1 . . ?
C3 C4 H4 120.3 . . ?
C5 C4 C3 119.4(3) . . ?
C5 C4 H4 120.3 . . ?
C7 C6 H6 119.8 . . ?
C5 C6 C7 120.4(3) . . ?
C5 C6 H6 119.8 . . ?
C4 C5 H5 119.8 . . ?
C6 C5 C4 120.4(3) . . ?
C6 C5 H5 119.8 . . ?

loop_
_geom_bond_atom_site_label_1
_geom_bond_atom_site_label_2
_geom_bond_distance
_geom_bond_site_symmetry_2
_geom_bond_publ_flag
P15 O16 1.5536(18) . ?
P15 O17 1.4923(18) . ?
P15 O18 1.5522(18) . ?
P15 C13 1.782(2) . ?
S9 C10 1.769(2) . ?
S9 C8 1.765(2) . ?
S2 C3 1.770(3) . ?
S2 C1 1.766(2) . ?
O16 H16 0.8200 . ?
O18 H18 0.8200 . ?
C14 H14 0.9300 . ?
C14 C10 1.392(3) . ?
C14 C13 1.383(3) . ?
C10 C1 1.389(4) . ?
C13 C12 1.393(3) . ?
C3 C8 1.380(4) . ?
C3 C4 1.399(4) . ?
C1 C11 1.386(4) . ?
C12 H12 0.9300 . ?
C12 C11 1.386(4) . ?
C8 C7 1.390(4) . ?
C11 H11 0.9300 . ?
C7 H7 0.9300 . ?
C7 C6 1.383(4) . ?
C4 H4 0.9300 . ?
C4 C5 1.383(4) . ?
C6 H6 0.9300 . ?
C6 C5 1.374(5) . ?
C5 H5 0.9300 . ?

loop_
_exptl_oxdiff_crystal_face_indexfrac_h
_exptl_oxdiff_crystal_face_indexfrac_k
_exptl_oxdiff_crystal_face_indexfrac_l
_exptl_oxdiff_crystal_face_x
_exptl_oxdiff_crystal_face_y
_exptl_oxdiff_crystal_face_z
0.0001 -0.0002 0.9997 -0.0524 -0.0341 0.0141
-0.0001 0.0002 -0.9997 0.0524 0.0341 -0.0141
-1.0001 -0.9993 -2.0019 0.0268 0.0467 -0.3705
1.0001 0.9993 2.0019 -0.0268 -0.0467 0.3705
-0.0000 1.0000 -0.9978 -0.0044 0.1494 0.0531
0.0000 -1.0000 0.9978 0.0044 -0.1494 -0.0531
0.0001 0.9997 0.0019 -0.0569 0.1153 0.0673
-0.9999 0.9999 -0.9984 -0.1394 0.2431 -0.2218
